data_8105125
loop_
_publ_author_name
'Zhou, Yan-Qiu'
'Hou, Gui-Ge'
'Meng, Qing-Guo'
'Hou, Yun'

_publ_section_title
;
 Crystal structure and anti-inflammatory activity of
 (3E,5E)-1-((4-chlorophenyl)sulfonyl)-3-(pyridin-4-ylmethylene)-5-(2-(trifluoromethyl)benzylidene)piperidin-4-one,
 C25H18ClF3N2O3S
;
_journal_issue 2
_journal_name_full 'Zeitschrift f\"ur Kristallographie - New Crystal Structures'
_journal_page_first 411
_journal_page_last 413
_journal_paper_doi 10.1515/ncrs-2019-0716
_journal_volume 235
_journal_year 2020
_chemical_formula_moiety 'C25 H18 Cl F3 N2 O3 S'
_chemical_formula_sum 'C25 H18 Cl F3 N2 O3 S'
_chemical_formula_weight 518.92
_space_group_crystal_system monoclinic
_space_group_IT_number 14
_space_group_name_Hall '-P 2yn'
_space_group_name_H-M_alt 'P 1 21/n 1'
_atom_sites_solution_hydrogens geom
_audit_creation_method SHELXL-2017/1
_cell_angle_alpha 90
_cell_angle_beta 94.749(5)
_cell_angle_gamma 90
_cell_formula_units_Z 4
_cell_length_a 9.9087(5)
_cell_length_b 21.7843(10)
_cell_length_c 10.2512(6)
_cell_measurement_reflns_used 6468
_cell_measurement_temperature 100.00(10)
_cell_measurement_theta_max 29.0130
_cell_measurement_theta_min 2.7320
_cell_volume 2205.2(2)
_computing_cell_refinement 'CrysAlisPro 1.171.38.43f (Rigaku OD, 2017)'
_computing_data_collection 'CrysAlisPro 1.171.38.43f (Rigaku OD, 2017)'
_computing_data_reduction 'CrysAlisPro 1.171.38.43f (Rigaku OD, 2017)'
_computing_molecular_graphics 'Bruker SHELXTL'
_computing_publication_material 'Bruker SHELXTL'
_computing_structure_refinement 'SHELXL-2017/1 (Sheldrick, 2015)'
_computing_structure_solution 'SHELXL-2017/1 (Sheldrick, 2015)'
_diffrn_ambient_temperature 100.00(10)
_diffrn_measured_fraction_theta_full 1.000
_diffrn_measured_fraction_theta_max 0.862
_diffrn_measurement_device_type 'SuperNova, Dual, Cu at zero, AtlasS2'
_diffrn_measurement_method '\w scans'
_diffrn_radiation_type MoK\a
_diffrn_radiation_wavelength 0.71073
_diffrn_reflns_av_R_equivalents 0.0398
_diffrn_reflns_av_unetI/netI 0.0455
_diffrn_reflns_Laue_measured_fraction_full 1.000
_diffrn_reflns_Laue_measured_fraction_max 0.862
_diffrn_reflns_limit_h_max 11
_diffrn_reflns_limit_h_min -13
_diffrn_reflns_limit_k_max 27
_diffrn_reflns_limit_k_min -25
_diffrn_reflns_limit_l_max 13
_diffrn_reflns_limit_l_min -9
_diffrn_reflns_number 19019
_diffrn_reflns_point_group_measured_fraction_full 1.000
_diffrn_reflns_point_group_measured_fraction_max 0.862
_diffrn_reflns_theta_full 25.242
_diffrn_reflns_theta_max 29.627
_diffrn_reflns_theta_min 2.202
_diffrn_source 'micro-focus sealed X-ray tube'
_exptl_absorpt_coefficient_mu 0.326
_exptl_absorpt_correction_T_max 1.00000
_exptl_absorpt_correction_T_min 0.74443
_exptl_absorpt_correction_type multi-scan
_exptl_absorpt_process_details
;
CrysAlisPro 1.171.38.43f (Rigaku Oxford Diffraction, 2015)
Empirical absorption correction using spherical harmonics,
 implemented in SCALE3 ABSPACK scaling algorithm.
;
_exptl_crystal_colour yellow
_exptl_crystal_density_diffrn 1.563
_exptl_crystal_description block
_exptl_crystal_F_000 1064
_exptl_crystal_size_max 0.140
_exptl_crystal_size_mid 0.120
_exptl_crystal_size_min 0.110
_refine_diff_density_max 0.477
_refine_diff_density_min -0.388
_refine_diff_density_rms 0.060
_refine_ls_extinction_coef .
_refine_ls_extinction_method none
_refine_ls_goodness_of_fit_ref 1.022
_refine_ls_hydrogen_treatment constr
_refine_ls_matrix_type full
_refine_ls_number_parameters 316
_refine_ls_number_reflns 5362
_refine_ls_number_restraints 0
_refine_ls_restrained_S_all 1.022
_refine_ls_R_factor_all 0.0626
_refine_ls_R_factor_gt 0.0448
_refine_ls_shift/su_max 0.000
_refine_ls_shift/su_mean 0.000
_refine_ls_structure_factor_coef Fsqd
_refine_ls_weighting_details 'w=1/[\s^2^(Fo^2^)+(0.0350P)^2^+1.3566P] where P=(Fo^2^+2Fc^2^)/3'
_refine_ls_weighting_scheme calc
_refine_ls_wR_factor_gt 0.0925
_refine_ls_wR_factor_ref 0.1028
_reflns_Friedel_coverage 0.000
_reflns_Friedel_fraction_full .
_reflns_Friedel_fraction_max .
_reflns_number_gt 4204
_reflns_number_total 5362
_reflns_threshold_expression 'I > 2\s(I)'
_cod_data_source_file suppl_ncrs-2019-0716_suppl.cif
_cod_data_source_block H37
_cod_original_sg_symbol_H-M 'P 21/n'
_cod_database_code 8105125
_shelx_shelxl_version_number 2017/1
_shelx_space_group_comment
;
The symmetry employed for this shelxl refinement is uniquely defined
by the following loop, which should always be used as a source of
symmetry information in preference to the above space-group names.
They are only intended as comments.
;
_shelx_estimated_absorpt_t_min 0.956
_shelx_estimated_absorpt_t_max 0.965

loop_
_space_group_symop_operation_xyz
'x, y, z'
'-x+1/2, y+1/2, -z+1/2'
'-x, -y, -z'
'x-1/2, -y-1/2, z-1/2'

loop_
_atom_site_label
_atom_site_type_symbol
_atom_site_fract_x
_atom_site_fract_y
_atom_site_fract_z
_atom_site_U_iso_or_equiv
_atom_site_adp_type
_atom_site_occupancy
_atom_site_site_symmetry_order
_atom_site_calc_flag
_atom_site_refinement_flags_posn
_atom_site_refinement_flags_adp
_atom_site_refinement_flags_occupancy
_atom_site_disorder_assembly
_atom_site_disorder_group
C1 C 0.36719(19) 0.01360(9) 0.7383(2) 0.0243(4) Uani 1 1 d . . . . .
H1A H 0.413494 -0.025556 0.748411 0.029 Uiso 1 1 calc R U . . .
H1B H 0.270601 0.005736 0.734639 0.029 Uiso 1 1 calc R U . . .
C2 C 0.40727(18) 0.05309(8) 0.8558(2) 0.0223(4) Uani 1 1 d . . . . .
C3 C 0.50729(18) 0.10386(8) 0.8421(2) 0.0221(4) Uani 1 1 d . . . . .
C4 C 0.57578(18) 0.10822(8) 0.71815(19) 0.0209(4) Uani 1 1 d . . . . .
C5 C 0.54113(18) 0.06107(9) 0.6148(2) 0.0240(4) Uani 1 1 d . . . . .
H5A H 0.556707 0.077951 0.529763 0.029 Uiso 1 1 calc R U . . .
H5B H 0.599724 0.025681 0.630095 0.029 Uiso 1 1 calc R U . . .
C6 C 0.36069(18) 0.04677(9) 0.9741(2) 0.0232(4) Uani 1 1 d . . . . .
H6 H 0.397797 0.073965 1.037188 0.028 Uiso 1 1 calc R U . . .
C7 C 0.26083(18) 0.00403(9) 1.0204(2) 0.0244(4) Uani 1 1 d . . . . .
C8 C 0.2181(2) -0.05078(9) 0.9602(2) 0.0283(4) Uani 1 1 d . . . . .
H8 H 0.256554 -0.064371 0.885603 0.034 Uiso 1 1 calc R U . . .
C9 C 0.1176(2) -0.08473(10) 1.0129(2) 0.0316(5) Uani 1 1 d . . . . .
H9 H 0.088942 -0.120678 0.970164 0.038 Uiso 1 1 calc R U . . .
C10 C 0.1033(2) -0.01748(10) 1.1811(2) 0.0321(5) Uani 1 1 d . . . . .
H10 H 0.065378 -0.005962 1.257398 0.039 Uiso 1 1 calc R U . . .
C11 C 0.2019(2) 0.01939(9) 1.1356(2) 0.0277(4) Uani 1 1 d . . . . .
H11 H 0.229448 0.054657 1.181523 0.033 Uiso 1 1 calc R U . . .
C12 C 0.66212(18) 0.15485(9) 0.7062(2) 0.0228(4) Uani 1 1 d . . . . .
H12 H 0.669478 0.183350 0.773987 0.027 Uiso 1 1 calc R U . . .
C13 C 0.74629(18) 0.16552(9) 0.59708(19) 0.0229(4) Uani 1 1 d . . . . .
C14 C 0.77123(18) 0.22534(9) 0.5521(2) 0.0238(4) Uani 1 1 d . . . . .
C15 C 0.85715(19) 0.23483(10) 0.4541(2) 0.0284(5) Uani 1 1 d . . . . .
H15 H 0.873237 0.274488 0.425613 0.034 Uiso 1 1 calc R U . . .
C16 C 0.91924(19) 0.18544(10) 0.3985(2) 0.0318(5) Uani 1 1 d . . . . .
H16 H 0.977437 0.191946 0.333205 0.038 Uiso 1 1 calc R U . . .
C17 C 0.89461(19) 0.12670(10) 0.4401(2) 0.0303(5) Uani 1 1 d . . . . .
H17 H 0.934948 0.093482 0.401686 0.036 Uiso 1 1 calc R U . . .
C18 C 0.80987(18) 0.11691(9) 0.5392(2) 0.0257(4) Uani 1 1 d . . . . .
H18 H 0.795292 0.077073 0.567437 0.031 Uiso 1 1 calc R U . . .
C19 C 0.69965(19) 0.27899(9) 0.6051(2) 0.0271(4) Uani 1 1 d . . . . .
C20 C 0.23114(18) 0.14497(8) 0.59438(19) 0.0211(4) Uani 1 1 d . . . . .
C21 C 0.27440(18) 0.20120(9) 0.54837(19) 0.0220(4) Uani 1 1 d . . . . .
H21 H 0.336383 0.202740 0.485108 0.026 Uiso 1 1 calc R U . . .
C22 C 0.22374(18) 0.25479(9) 0.5982(2) 0.0244(4) Uani 1 1 d . . . . .
H22 H 0.250678 0.292787 0.568148 0.029 Uiso 1 1 calc R U . . .
C23 C 0.13269(18) 0.25123(9) 0.6932(2) 0.0229(4) Uani 1 1 d . . . . .
C24 C 0.09139(19) 0.19570(9) 0.7407(2) 0.0254(4) Uani 1 1 d . . . . .
H24 H 0.030997 0.194371 0.805445 0.030 Uiso 1 1 calc R U . . .
C25 C 0.14094(18) 0.14205(9) 0.6909(2) 0.0246(4) Uani 1 1 d . . . . .
H25 H 0.114026 0.104213 0.721750 0.029 Uiso 1 1 calc R U . . .
Cl1 Cl 0.06547(5) 0.31803(2) 0.75425(5) 0.03149(14) Uani 1 1 d . . . . .
F1 F 0.73106(12) 0.28836(6) 0.73354(12) 0.0363(3) Uani 1 1 d . . . . .
F2 F 0.56353(11) 0.27187(5) 0.59193(13) 0.0320(3) Uani 1 1 d . . . . .
F3 F 0.72490(13) 0.33172(5) 0.54540(13) 0.0385(3) Uani 1 1 d . . . . .
N1 N 0.39938(15) 0.04171(7) 0.61467(16) 0.0228(3) Uani 1 1 d . . . . .
N2 N 0.05926(17) -0.06926(8) 1.12081(19) 0.0342(4) Uani 1 1 d . . . . .
O1 O 0.53350(14) 0.14026(6) 0.93125(14) 0.0284(3) Uani 1 1 d . . . . .
O2 O 0.16749(14) 0.03602(6) 0.51482(15) 0.0321(4) Uani 1 1 d . . . . .
O3 O 0.34327(14) 0.09227(6) 0.40400(14) 0.0299(3) Uani 1 1 d . . . . .
S1 S 0.28177(5) 0.07630(2) 0.52095(5) 0.02351(12) Uani 1 1 d . . . . .

loop_
_atom_site_aniso_label
_atom_site_aniso_U_11
_atom_site_aniso_U_22
_atom_site_aniso_U_33
_atom_site_aniso_U_23
_atom_site_aniso_U_13
_atom_site_aniso_U_12
C1 0.0293(10) 0.0179(9) 0.0258(11) 0.0033(8) 0.0023(8) -0.0013(7)
C2 0.0213(9) 0.0179(9) 0.0276(11) 0.0038(8) 0.0015(8) 0.0030(7)
C3 0.0209(9) 0.0194(9) 0.0255(11) 0.0023(8) -0.0007(8) 0.0028(7)
C4 0.0212(9) 0.0194(9) 0.0221(10) 0.0030(8) 0.0025(8) 0.0049(7)
C5 0.0222(9) 0.0260(10) 0.0238(11) -0.0015(8) 0.0028(8) 0.0022(7)
C6 0.0243(9) 0.0196(10) 0.0255(11) 0.0004(8) 0.0006(8) 0.0022(7)
C7 0.0213(9) 0.0249(10) 0.0266(11) 0.0082(8) 0.0001(8) 0.0024(7)
C8 0.0293(10) 0.0265(11) 0.0293(12) 0.0041(9) 0.0036(9) 0.0017(8)
C9 0.0323(11) 0.0263(11) 0.0358(13) 0.0041(9) 0.0013(10) -0.0016(8)
C10 0.0328(11) 0.0342(12) 0.0304(12) 0.0094(10) 0.0085(9) 0.0042(9)
C11 0.0318(10) 0.0242(10) 0.0270(11) 0.0050(8) 0.0020(9) 0.0014(8)
C12 0.0230(9) 0.0229(10) 0.0223(10) 0.0005(8) 0.0010(8) 0.0021(7)
C13 0.0184(9) 0.0276(10) 0.0222(11) 0.0005(8) -0.0014(8) -0.0004(7)
C14 0.0188(9) 0.0281(10) 0.0240(11) 0.0002(8) -0.0019(8) -0.0052(7)
C15 0.0212(9) 0.0335(11) 0.0301(12) 0.0036(9) -0.0012(8) -0.0056(8)
C16 0.0185(9) 0.0499(14) 0.0274(12) 0.0031(10) 0.0044(8) -0.0022(9)
C17 0.0215(10) 0.0383(12) 0.0311(12) -0.0029(10) 0.0017(9) 0.0057(8)
C18 0.0218(9) 0.0271(10) 0.0281(11) 0.0036(9) 0.0017(8) 0.0026(7)
C19 0.0261(10) 0.0278(11) 0.0275(12) -0.0003(9) 0.0020(8) -0.0065(8)
C20 0.0210(9) 0.0208(9) 0.0212(10) -0.0010(8) -0.0008(8) -0.0003(7)
C21 0.0199(9) 0.0245(10) 0.0215(10) 0.0010(8) 0.0019(8) -0.0013(7)
C22 0.0249(10) 0.0206(10) 0.0272(11) 0.0015(8) -0.0007(8) -0.0023(7)
C23 0.0204(9) 0.0249(10) 0.0226(10) -0.0049(8) -0.0035(8) 0.0040(7)
C24 0.0222(9) 0.0328(11) 0.0215(11) 0.0005(8) 0.0037(8) 0.0001(8)
C25 0.0231(9) 0.0250(10) 0.0256(11) 0.0030(8) 0.0021(8) -0.0048(7)
Cl1 0.0343(3) 0.0304(3) 0.0293(3) -0.0066(2) -0.0005(2) 0.0094(2)
F1 0.0437(7) 0.0352(7) 0.0298(7) -0.0078(6) 0.0024(6) -0.0066(5)
F2 0.0252(6) 0.0273(6) 0.0435(8) -0.0035(6) 0.0032(5) 0.0011(5)
F3 0.0495(8) 0.0221(6) 0.0451(8) 0.0036(6) 0.0117(6) -0.0058(5)
N1 0.0251(8) 0.0193(8) 0.0239(9) 0.0015(7) 0.0025(7) -0.0003(6)
N2 0.0282(9) 0.0354(10) 0.0392(12) 0.0087(9) 0.0038(8) -0.0012(7)
O1 0.0334(8) 0.0265(8) 0.0260(8) -0.0035(6) 0.0068(6) -0.0048(6)
O2 0.0300(7) 0.0231(7) 0.0416(10) -0.0029(7) -0.0072(7) -0.0023(6)
O3 0.0407(8) 0.0279(8) 0.0210(8) 0.0000(6) 0.0017(6) 0.0054(6)
S1 0.0271(2) 0.0189(2) 0.0240(3) -0.00187(19) -0.0012(2) 0.00019(17)

loop_
_atom_type_symbol
_atom_type_description
_atom_type_scat_dispersion_real
_atom_type_scat_dispersion_imag
_atom_type_scat_source
C C 0.0033 0.0016 'International Tables Vol C Tables 4.2.6.8 and 6.1.1.4'
H H 0.0000 0.0000 'International Tables Vol C Tables 4.2.6.8 and 6.1.1.4'
N N 0.0061 0.0033 'International Tables Vol C Tables 4.2.6.8 and 6.1.1.4'
O O 0.0106 0.0060 'International Tables Vol C Tables 4.2.6.8 and 6.1.1.4'
F F 0.0171 0.0103 'International Tables Vol C Tables 4.2.6.8 and 6.1.1.4'
S S 0.1246 0.1234 'International Tables Vol C Tables 4.2.6.8 and 6.1.1.4'
Cl Cl 0.1484 0.1585 'International Tables Vol C Tables 4.2.6.8 and 6.1.1.4'

loop_
_geom_angle_atom_site_label_1
_geom_angle_atom_site_label_2
_geom_angle_atom_site_label_3
_geom_angle
_geom_angle_site_symmetry_1
_geom_angle_site_symmetry_3
N1 C1 C2 113.02(15) . .
N1 C1 H1A 109.0 . .
C2 C1 H1A 109.0 . .
N1 C1 H1B 109.0 . .
C2 C1 H1B 109.0 . .
H1A C1 H1B 107.8 . .
C6 C2 C3 116.14(18) . .
C6 C2 C1 125.27(17) . .
C3 C2 C1 118.59(17) . .
O1 C3 C4 120.81(17) . .
O1 C3 C2 120.67(18) . .
C4 C3 C2 118.52(17) . .
C12 C4 C3 117.68(18) . .
C12 C4 C5 124.54(18) . .
C3 C4 C5 117.77(16) . .
N1 C5 C4 111.21(15) . .
N1 C5 H5A 109.4 . .
C4 C5 H5A 109.4 . .
N1 C5 H5B 109.4 . .
C4 C5 H5B 109.4 . .
H5A C5 H5B 108.0 . .
C2 C6 C7 130.60(19) . .
C2 C6 H6 114.7 . .
C7 C6 H6 114.7 . .
C8 C7 C11 116.48(18) . .
C8 C7 C6 126.06(19) . .
C11 C7 C6 117.46(18) . .
C9 C8 C7 119.1(2) . .
C9 C8 H8 120.5 . .
C7 C8 H8 120.5 . .
N2 C9 C8 124.3(2) . .
N2 C9 H9 117.8 . .
C8 C9 H9 117.8 . .
N2 C10 C11 123.2(2) . .
N2 C10 H10 118.4 . .
C11 C10 H10 118.4 . .
C10 C11 C7 120.2(2) . .
C10 C11 H11 119.9 . .
C7 C11 H11 119.9 . .
C4 C12 C13 126.63(19) . .
C4 C12 H12 116.7 . .
C13 C12 H12 116.7 . .
C18 C13 C14 117.78(18) . .
C18 C13 C12 120.71(17) . .
C14 C13 C12 121.42(18) . .
C15 C14 C13 120.66(19) . .
C15 C14 C19 119.11(18) . .
C13 C14 C19 120.17(17) . .
C14 C15 C16 120.21(19) . .
C14 C15 H15 119.9 . .
C16 C15 H15 119.9 . .
C17 C16 C15 119.87(19) . .
C17 C16 H16 120.1 . .
C15 C16 H16 120.1 . .
C16 C17 C18 120.2(2) . .
C16 C17 H17 119.9 . .
C18 C17 H17 119.9 . .
C17 C18 C13 121.25(19) . .
C17 C18 H18 119.4 . .
C13 C18 H18 119.4 . .
F3 C19 F1 106.36(16) . .
F3 C19 F2 106.02(16) . .
F1 C19 F2 105.26(16) . .
F3 C19 C14 113.20(17) . .
F1 C19 C14 113.42(17) . .
F2 C19 C14 111.93(16) . .
C25 C20 C21 121.05(18) . .
C25 C20 S1 119.16(14) . .
C21 C20 S1 119.63(15) . .
C22 C21 C20 119.03(18) . .
C22 C21 H21 120.5 . .
C20 C21 H21 120.5 . .
C23 C22 C21 119.33(18) . .
C23 C22 H22 120.3 . .
C21 C22 H22 120.3 . .
C24 C23 C22 121.87(18) . .
C24 C23 Cl1 118.25(15) . .
C22 C23 Cl1 119.87(15) . .
C23 C24 C25 119.10(18) . .
C23 C24 H24 120.5 . .
C25 C24 H24 120.5 . .
C24 C25 C20 119.61(18) . .
C24 C25 H25 120.2 . .
C20 C25 H25 120.2 . .
C1 N1 C5 113.35(15) . .
C1 N1 S1 120.39(13) . .
C5 N1 S1 120.32(13) . .
C9 N2 C10 116.60(19) . .
O2 S1 O3 120.17(9) . .
O2 S1 N1 105.48(8) . .
O3 S1 N1 105.81(8) . .
O2 S1 C20 106.66(9) . .
O3 S1 C20 107.86(9) . .
N1 S1 C20 110.76(9) . .

loop_
_geom_bond_atom_site_label_1
_geom_bond_atom_site_label_2
_geom_bond_distance
_geom_bond_site_symmetry_2
C1 N1 1.466(3) .
C1 C2 1.507(3) .
C1 H1A 0.9700 .
C1 H1B 0.9700 .
C2 C6 1.339(3) .
C2 C3 1.499(3) .
C3 O1 1.221(2) .
C3 C4 1.493(3) .
C4 C12 1.340(3) .
C4 C5 1.495(3) .
C5 N1 1.466(2) .
C5 H5A 0.9700 .
C5 H5B 0.9700 .
C6 C7 1.466(3) .
C6 H6 0.9300 .
C7 C8 1.394(3) .
C7 C11 1.401(3) .
C8 C9 1.386(3) .
C8 H8 0.9300 .
C9 N2 1.333(3) .
C9 H9 0.9300 .
C10 N2 1.342(3) .
C10 C11 1.375(3) .
C10 H10 0.9300 .
C11 H11 0.9300 .
C12 C13 1.468(3) .
C12 H12 0.9300 .
C13 C18 1.390(3) .
C13 C14 1.411(3) .
C14 C15 1.384(3) .
C14 C19 1.493(3) .
C15 C16 1.385(3) .
C15 H15 0.9300 .
C16 C17 1.377(3) .
C16 H16 0.9300 .
C17 C18 1.387(3) .
C17 H17 0.9300 .
C18 H18 0.9300 .
C19 F3 1.335(2) .
C19 F1 1.343(2) .
C19 F2 1.353(2) .
C20 C25 1.388(3) .
C20 C21 1.393(3) .
C20 S1 1.7659(19) .
C21 C22 1.385(3) .
C21 H21 0.9300 .
C22 C23 1.383(3) .
C22 H22 0.9300 .
C23 C24 1.379(3) .
C23 Cl1 1.7385(19) .
C24 C25 1.382(3) .
C24 H24 0.9300 .
C25 H25 0.9300 .
N1 S1 1.6320(16) .
O2 S1 1.4299(14) .
O3 S1 1.4320(15) .

loop_
_geom_hbond_atom_site_label_D
_geom_hbond_atom_site_label_H
_geom_hbond_atom_site_label_A
_geom_hbond_distance_DH
_geom_hbond_distance_HA
_geom_hbond_distance_DA
_geom_hbond_angle_DHA
_geom_hbond_site_symmetry_A
_geom_hbond_publ_flag
C25 H25 N2 0.93 2.57 3.288(3) 134.6 3_557 yes
C11 H11 O3 0.93 2.59 3.378(3) 142.6 1_556 yes
C5 H5B S1 0.97 3.00 3.791(2) 139.4 3_656 yes

loop_
_geom_torsion_atom_site_label_1
_geom_torsion_atom_site_label_2
_geom_torsion_atom_site_label_3
_geom_torsion_atom_site_label_4
_geom_torsion
_geom_torsion_site_symmetry_1
_geom_torsion_site_symmetry_2
_geom_torsion_site_symmetry_3
_geom_torsion_site_symmetry_4
N1 C1 C2 C6 162.16(17) . . . .
N1 C1 C2 C3 -17.9(2) . . . .
C6 C2 C3 O1 -6.5(3) . . . .
C1 C2 C3 O1 173.52(17) . . . .
C6 C2 C3 C4 172.41(16) . . . .
C1 C2 C3 C4 -7.5(2) . . . .
O1 C3 C4 C12 -2.8(3) . . . .
C2 C3 C4 C12 178.25(16) . . . .
O1 C3 C4 C5 178.45(17) . . . .
C2 C3 C4 C5 -0.5(2) . . . .
C12 C4 C5 N1 -145.31(18) . . . .
C3 C4 C5 N1 33.3(2) . . . .
C3 C2 C6 C7 177.96(18) . . . .
C1 C2 C6 C7 -2.1(3) . . . .
C2 C6 C7 C8 18.6(3) . . . .
C2 C6 C7 C11 -161.1(2) . . . .
C11 C7 C8 C9 2.9(3) . . . .
C6 C7 C8 C9 -176.82(18) . . . .
C7 C8 C9 N2 -1.5(3) . . . .
N2 C10 C11 C7 0.6(3) . . . .
C8 C7 C11 C10 -2.5(3) . . . .
C6 C7 C11 C10 177.23(18) . . . .
C3 C4 C12 C13 175.81(17) . . . .
C5 C4 C12 C13 -5.6(3) . . . .
C4 C12 C13 C18 -40.1(3) . . . .
C4 C12 C13 C14 143.3(2) . . . .
C18 C13 C14 C15 -0.5(3) . . . .
C12 C13 C14 C15 176.22(17) . . . .
C18 C13 C14 C19 176.48(17) . . . .
C12 C13 C14 C19 -6.8(3) . . . .
C13 C14 C15 C16 0.4(3) . . . .
C19 C14 C15 C16 -176.62(18) . . . .
C14 C15 C16 C17 0.5(3) . . . .
C15 C16 C17 C18 -1.2(3) . . . .
C16 C17 C18 C13 1.1(3) . . . .
C14 C13 C18 C17 -0.2(3) . . . .
C12 C13 C18 C17 -176.98(18) . . . .
C15 C14 C19 F3 2.3(3) . . . .
C13 C14 C19 F3 -174.66(17) . . . .
C15 C14 C19 F1 -119.0(2) . . . .
C13 C14 C19 F1 64.0(2) . . . .
C15 C14 C19 F2 122.11(19) . . . .
C13 C14 C19 F2 -54.9(2) . . . .
C25 C20 C21 C22 -1.4(3) . . . .
S1 C20 C21 C22 173.91(14) . . . .
C20 C21 C22 C23 0.6(3) . . . .
C21 C22 C23 C24 0.5(3) . . . .
C21 C22 C23 Cl1 -178.65(14) . . . .
C22 C23 C24 C25 -0.9(3) . . . .
Cl1 C23 C24 C25 178.29(15) . . . .
C23 C24 C25 C20 0.1(3) . . . .
C21 C20 C25 C24 1.1(3) . . . .
S1 C20 C25 C24 -174.29(15) . . . .
C2 C1 N1 C5 53.0(2) . . . .
C2 C1 N1 S1 -99.97(17) . . . .
C4 C5 N1 C1 -61.0(2) . . . .
C4 C5 N1 S1 92.01(18) . . . .
C8 C9 N2 C10 -0.6(3) . . . .
C11 C10 N2 C9 1.0(3) . . . .
C1 N1 S1 O2 -45.62(16) . . . .
C5 N1 S1 O2 163.30(14) . . . .
C1 N1 S1 O3 -173.96(14) . . . .
C5 N1 S1 O3 34.96(16) . . . .
C1 N1 S1 C20 69.41(16) . . . .
C5 N1 S1 C20 -81.67(16) . . . .
C25 C20 S1 O2 34.36(17) . . . .
C21 C20 S1 O2 -141.07(15) . . . .
C25 C20 S1 O3 164.71(15) . . . .
C21 C20 S1 O3 -10.71(17) . . . .
C25 C20 S1 N1 -79.93(16) . . . .
C21 C20 S1 N1 104.64(16) . . . .
